data_7134122
loop_
_publ_author_name
'Chen, Xi-Meng'
'Chi, Jing-Xian'
'Li, Yin-Yin'
'Ge, Yi-Wen'
'Wang, Peng'
'Wang, Hongju'
'Jiang, Kai'
'Ma, Yan-Na'
'Chen, Xuenian'

_publ_section_title
;
 Synthesis, structures, and optical properties of N-heterocycle and amino
 acid ester-coordinated B3H7
;
_journal_name_full 'Chemical Communications'
_journal_paper_doi 10.1039/D4CC05845C
_journal_year 2025
_chemical_formula_moiety 'C9 H13 B3 Br N'
_chemical_formula_sum 'C9 H13 B3 Br N'
_chemical_formula_weight 247.54
_space_group_crystal_system monoclinic
_space_group_IT_number 14
_space_group_name_Hall '-P 2ybc'
_space_group_name_H-M_alt 'P 1 21/c 1'
_atom_sites_solution_hydrogens mixed
_audit_creation_date 2024-12-25
_audit_creation_method
;
Olex2 1.5
(compiled 2022.04.07 svn.rca3783a0 for OlexSys, GUI svn.r6498)
;
_audit_update_record
;
2024-12-25 deposited with the CCDC.	2025-01-06 downloaded from the CCDC.
;
_cell_angle_alpha 90
_cell_angle_beta 92.063(2)
_cell_angle_gamma 90
_cell_formula_units_Z 4
_cell_length_a 7.0276(2)
_cell_length_b 14.8744(4)
_cell_length_c 11.0026(3)
_cell_measurement_reflns_used 2694
_cell_measurement_temperature 293
_cell_measurement_theta_max 71.1560
_cell_measurement_theta_min 5.9480
_cell_volume 1149.37(5)
_computing_cell_refinement 'CrysAlisPro 1.171.42.90a (Rigaku OD, 2023)'
_computing_data_collection 'CrysAlisPro 1.171.42.90a (Rigaku OD, 2023)'
_computing_data_reduction 'CrysAlisPro 1.171.42.90a (Rigaku OD, 2023)'
_computing_molecular_graphics 'Olex2 1.5 (Dolomanov et al., 2009)'
_computing_publication_material 'Olex2 1.5 (Dolomanov et al., 2009)'
_computing_structure_refinement 'SHELXL 2019/1 (Sheldrick, 2015)'
_computing_structure_solution 'olex2.solve 1.5-alpha (Bourhis et al., 2015)'
_diffrn_ambient_temperature 293.00
_diffrn_detector_area_resol_mean 8.0521
_diffrn_detector_type EosS2
_diffrn_measured_fraction_theta_full 1.000
_diffrn_measured_fraction_theta_max 0.974
_diffrn_measurement_details
;
List of Runs (angles in degrees, time in seconds):

  # Type    Start    End  Width  t~exp~   \w     \q     \k     \f   Frames
#--------------------------------------------------------------------------
  1  \w     -3.00  32.00   1.00    1.00    --  -35.62  80.00 -55.00   35
  2  \w    -64.00 -35.00   1.00    1.00    --  -35.62  80.00 -55.00   29
  3  \w    119.00 174.00   1.00    1.86    --  106.81  80.00 -55.00   55
  4  \w     51.00 119.00   1.00    1.86    --  106.81 -80.00-178.00   68
  5  \w    -76.00 -43.00   1.00    1.00    --  -35.62-178.00   0.00   33
  6  \w   -108.00 -44.00   1.00    1.00    --  -35.62 178.00  30.00   64
  7  \w    -21.00  59.00   1.00    1.00    --   35.62 -80.00-178.00   80
  8  \w    -32.00   3.00   1.00    1.00    --   35.62 -57.00 -90.00   35
  9  \w      8.00  52.00   1.00    1.00    --   35.62 -57.00 -90.00   44
 10  \w     81.00 107.00   1.00    1.00    --   35.62-178.00 150.00   26
 11  \w     73.00 101.00   1.00    1.00    --   35.62 178.00-180.00   28
 12  \w    105.00 173.00   1.00    1.86    --  106.81 111.00 -90.00   68
 13  \w     99.00 125.00   1.00    1.86    --  106.81 -30.00-180.00   26
 14  \w     54.00  97.00   1.00    1.86    --  106.81-111.00 120.00   43
 15  \w     46.00  73.00   1.00    1.86    --  106.81 -30.00-180.00   27
 16  \w     41.00  66.00   1.00    1.86    --  106.81 -30.00-150.00   25
 17  \w     96.00 126.00   1.00    1.86    --  106.81 -30.00-150.00   30
 18  \w     38.00  63.00   1.00    1.86    --  106.81 -45.00-180.00   25
 19  \w    128.00 172.00   1.00    1.86    --  106.81  77.00-150.00   44
 20  \w     97.00 123.00   1.00    1.86    --  106.81 -45.00-180.00   26
 21  \w    110.00 173.00   1.00    1.86    --  106.81 111.00 150.00   63
;
_diffrn_measurement_device 'four-circle diffractometer'
_diffrn_measurement_device_type 'SuperNova, Dual, Cu at home/near, EosS2'
_diffrn_measurement_method '\w scans'
_diffrn_radiation_type CuK\a
_diffrn_radiation_wavelength 1.54184
_diffrn_reflns_av_R_equivalents 0.0217
_diffrn_reflns_av_unetI/netI 0.0268
_diffrn_reflns_Laue_measured_fraction_full 1.000
_diffrn_reflns_Laue_measured_fraction_max 0.974
_diffrn_reflns_limit_h_max 8
_diffrn_reflns_limit_h_min -8
_diffrn_reflns_limit_k_max 14
_diffrn_reflns_limit_k_min -18
_diffrn_reflns_limit_l_max 13
_diffrn_reflns_limit_l_min -10
_diffrn_reflns_number 4457
_diffrn_reflns_point_group_measured_fraction_full 1.000
_diffrn_reflns_point_group_measured_fraction_max 0.974
_diffrn_reflns_theta_full 67.684
_diffrn_reflns_theta_max 71.211
_diffrn_reflns_theta_min 5.002
_exptl_absorpt_coefficient_mu 4.495
_exptl_absorpt_correction_T_max 1.00000
_exptl_absorpt_correction_T_min 0.66634
_exptl_absorpt_correction_type multi-scan
_exptl_absorpt_process_details
;
CrysAlisPro 1.171.42.90a (Rigaku Oxford Diffraction, 2023)
Empirical absorption correction using spherical harmonics,
implemented in SCALE3 ABSPACK scaling algorithm.
;
_exptl_crystal_colour 'clear light colourless'
_exptl_crystal_colour_lustre clear
_exptl_crystal_colour_modifier light
_exptl_crystal_colour_primary colourless
_exptl_crystal_density_diffrn 1.431
_exptl_crystal_description block
_exptl_crystal_F_000 496
_exptl_crystal_size_max 0.1
_exptl_crystal_size_mid 0.1
_exptl_crystal_size_min 0.1
_refine_diff_density_max 0.770
_refine_diff_density_min -1.125
_refine_diff_density_rms 0.087
_refine_ls_extinction_method none
_refine_ls_goodness_of_fit_ref 1.028
_refine_ls_hydrogen_treatment constr
_refine_ls_matrix_type full
_refine_ls_number_parameters 127
_refine_ls_number_reflns 2176
_refine_ls_number_restraints 0
_refine_ls_restrained_S_all 1.028
_refine_ls_R_factor_all 0.0502
_refine_ls_R_factor_gt 0.0470
_refine_ls_shift/su_max 0.001
_refine_ls_shift/su_mean 0.000
_refine_ls_structure_factor_coef Fsqd
_refine_ls_weighting_details 'w=1/[\s^2^(Fo^2^)+(0.0669P)^2^+0.9787P] where P=(Fo^2^+2Fc^2^)/3'
_refine_ls_weighting_scheme calc
_refine_ls_wR_factor_gt 0.1245
_refine_ls_wR_factor_ref 0.1282
_reflns_Friedel_coverage 0.000
_reflns_number_gt 1985
_reflns_number_total 2176
_reflns_threshold_expression 'I > 2\s(I)'
_cod_data_source_file d4cc05845c2.cif
_cod_data_source_block 20231123-cjxbr_auto
_cod_database_code 7134122
_shelx_shelxl_version_number 2019/1
_shelx_space_group_comment
;
The symmetry employed for this shelxl refinement is uniquely defined
by the following loop, which should always be used as a source of
symmetry information in preference to the above space-group names.
They are only intended as comments.
;
_shelx_estimated_absorpt_t_max 0.662
_shelx_estimated_absorpt_t_min 0.662
_olex2_refinement_description
;
1. Fixed Uiso
 At 1.2 times of:
  All B(H,H) groups, All B(H,H,H) groups, All C(H) groups
2.a Riding coordinates:
 B1(H1A,H1B), B2(H1C,H2A,H2B), B3(H3A,H3B)
2.b Aromatic/amide H refined with riding coordinates:
 C1(H1), C3(H3), C4(H4), C5(H5), C8(H8), C9(H9)
;
_olex2_submission_special_instructions 'No special instructions were received'
_oxdiff_exptl_absorpt_empirical_details
;
Empirical correction (ABSPACK) includes:
- Absorption correction using spherical harmonics
- Frame scaling
;

loop_
_space_group_symop_operation_xyz
'x, y, z'
'-x, y+1/2, -z+1/2'
'-x, -y, -z'
'x, -y-1/2, z-1/2'

loop_
_atom_site_label
_atom_site_type_symbol
_atom_site_fract_x
_atom_site_fract_y
_atom_site_fract_z
_atom_site_U_iso_or_equiv
_atom_site_adp_type
_atom_site_occupancy
_atom_site_site_symmetry_order
_atom_site_calc_flag
_atom_site_refinement_flags_posn
_atom_site_refinement_flags_adp
_atom_site_refinement_flags_occupancy
_atom_site_disorder_assembly
_atom_site_disorder_group
Br1 Br 0.73567(6) 0.61306(3) 0.26753(4) 0.0729(2) Uani 1 1 d . . . . .
N1 N 0.7174(3) 0.32052(18) 0.5645(2) 0.0451(6) Uani 1 1 d . . . . .
C1 C 0.7531(4) 0.3884(2) 0.6394(3) 0.0476(7) Uani 1 1 d . . . . .
H1 H 0.770150 0.376341 0.721999 0.057 Uiso 1 1 calc R U . . .
C2 C 0.7666(4) 0.4779(2) 0.6002(3) 0.0463(7) Uani 1 1 d . . . . .
C3 C 0.8059(5) 0.5478(3) 0.6840(3) 0.0618(9) Uani 1 1 d . . . . .
H3 H 0.820997 0.535651 0.766671 0.074 Uiso 1 1 calc R U . . .
C4 C 0.8217(6) 0.6349(3) 0.6408(4) 0.0725(11) Uani 1 1 d . . . . .
H4 H 0.846274 0.681735 0.695148 0.087 Uiso 1 1 calc R U . . .
C5 C 0.8012(5) 0.6530(3) 0.5170(4) 0.0679(10) Uani 1 1 d . . . . .
H5 H 0.814731 0.711731 0.489466 0.081 Uiso 1 1 calc R U . . .
C6 C 0.7615(4) 0.5859(2) 0.4354(3) 0.0536(7) Uani 1 1 d . . . . .
C7 C 0.7420(4) 0.4955(2) 0.4740(3) 0.0444(6) Uani 1 1 d . . . . .
C8 C 0.7011(4) 0.4224(2) 0.3970(3) 0.0485(7) Uani 1 1 d . . . . .
H8 H 0.682765 0.431654 0.313820 0.058 Uiso 1 1 calc R U . . .
C9 C 0.6883(4) 0.3385(2) 0.4434(2) 0.0474(7) Uani 1 1 d . . . . .
H9 H 0.658440 0.291213 0.390795 0.057 Uiso 1 1 calc R U . . .
B1 B 0.8109(9) 0.1365(3) 0.5237(5) 0.0782(13) Uani 1 1 d . . . . .
H1A H 0.894707 0.176102 0.456449 0.094 Uiso 1 1 d R U . . .
H1B H 0.898607 0.082802 0.577759 0.094 Uiso 1 1 d R U . . .
B2 B 0.5680(8) 0.1394(3) 0.5376(4) 0.0732(12) Uani 1 1 d . . . . .
H1C H 0.673564 0.101388 0.463940 0.088 Uiso 1 1 d R U . . .
H2A H 0.471464 0.176388 0.481940 0.088 Uiso 1 1 d R U . . .
H2B H 0.509754 0.090788 0.592640 0.088 Uiso 1 1 d R U . . .
B3 B 0.7103(7) 0.2212(3) 0.6193(3) 0.0595(10) Uani 1 1 d . . . . .
H3A H 0.829448 0.214670 0.686573 0.071 Uiso 1 1 d R U . . .
H3B H 0.555947 0.221670 0.668673 0.071 Uiso 1 1 d R U . . .

loop_
_atom_site_aniso_label
_atom_site_aniso_U_11
_atom_site_aniso_U_22
_atom_site_aniso_U_33
_atom_site_aniso_U_23
_atom_site_aniso_U_13
_atom_site_aniso_U_12
Br1 0.0807(3) 0.0643(3) 0.0738(3) 0.02467(19) 0.0034(2) 0.00369(18)
N1 0.0531(13) 0.0509(14) 0.0309(11) -0.0007(10) -0.0029(10) 0.0013(11)
C1 0.0470(15) 0.064(2) 0.0319(13) -0.0032(12) -0.0037(11) 0.0016(13)
C2 0.0374(13) 0.0556(17) 0.0458(15) -0.0083(13) -0.0027(11) 0.0039(12)
C3 0.0560(18) 0.069(2) 0.0597(19) -0.0189(18) -0.0088(15) 0.0039(16)
C4 0.063(2) 0.069(2) 0.085(3) -0.028(2) -0.0116(19) -0.0001(18)
C5 0.0549(19) 0.0491(19) 0.099(3) -0.0024(19) -0.0051(19) 0.0052(15)
C6 0.0451(16) 0.0505(17) 0.065(2) 0.0036(15) 0.0005(14) 0.0052(13)
C7 0.0355(13) 0.0505(16) 0.0469(15) 0.0016(13) -0.0006(11) 0.0040(12)
C8 0.0550(16) 0.0560(18) 0.0343(13) 0.0021(13) -0.0019(12) 0.0011(14)
C9 0.0601(17) 0.0518(17) 0.0300(13) -0.0018(12) -0.0027(12) -0.0009(14)
B1 0.104(4) 0.063(3) 0.068(3) 0.004(2) 0.004(3) 0.020(3)
B2 0.098(3) 0.058(2) 0.063(3) 0.004(2) -0.007(2) -0.009(2)
B3 0.086(3) 0.054(2) 0.0379(17) 0.0075(15) -0.0081(17) -0.0002(19)

loop_
_atom_type_symbol
_atom_type_description
_atom_type_scat_dispersion_real
_atom_type_scat_dispersion_imag
_atom_type_scat_source
C C 0.0181 0.0091 'International Tables Vol C Tables 4.2.6.8 and 6.1.1.4'
H H 0.0000 0.0000 'International Tables Vol C Tables 4.2.6.8 and 6.1.1.4'
B B 0.0090 0.0039 'International Tables Vol C Tables 4.2.6.8 and 6.1.1.4'
Br Br -0.6763 1.2805 'International Tables Vol C Tables 4.2.6.8 and 6.1.1.4'
N N 0.0311 0.0180 'International Tables Vol C Tables 4.2.6.8 and 6.1.1.4'

loop_
_geom_angle_atom_site_label_1
_geom_angle_atom_site_label_2
_geom_angle_atom_site_label_3
_geom_angle
_geom_angle_site_symmetry_1
_geom_angle_site_symmetry_3
_geom_angle_publ_flag
C1 N1 C9 118.4(3) . . ?
C1 N1 B3 118.6(2) . . ?
C9 N1 B3 122.9(3) . . ?
N1 C1 H1 118.4 . . ?
N1 C1 C2 123.1(3) . . ?
C2 C1 H1 118.4 . . ?
C1 C2 C3 120.8(3) . . ?
C1 C2 C7 118.0(3) . . ?
C3 C2 C7 121.2(3) . . ?
C2 C3 H3 120.6 . . ?
C4 C3 C2 118.8(4) . . ?
C4 C3 H3 120.6 . . ?
C3 C4 H4 119.7 . . ?
C3 C4 C5 120.7(4) . . ?
C5 C4 H4 119.7 . . ?
C4 C5 H5 119.5 . . ?
C6 C5 C4 120.9(4) . . ?
C6 C5 H5 119.5 . . ?
C5 C6 Br1 119.8(3) . . ?
C5 C6 C7 121.0(3) . . ?
C7 C6 Br1 119.2(2) . . ?
C2 C7 C6 117.4(3) . . ?
C8 C7 C2 117.6(3) . . ?
C8 C7 C6 125.0(3) . . ?
C7 C8 H8 119.9 . . ?
C9 C8 C7 120.2(3) . . ?
C9 C8 H8 119.9 . . ?
N1 C9 H9 118.7 . . ?
C8 C9 N1 122.6(3) . . ?
C8 C9 H9 118.7 . . ?
H1A B1 H1B 114.5 . . ?
H1A B1 H1C 106.4 . . ?
H1B B1 H1C 111.4 . . ?
B2 B1 H1A 126.0 . . ?
B2 B1 H1B 118.9 . . ?
B2 B1 H1C 46.6 . . ?
B2 B1 B3 61.3(3) . . ?
B3 B1 H1A 104.0 . . ?
B3 B1 H1B 113.3 . . ?
B3 B1 H1C 106.6 . . ?
B1 B2 H1C 47.1 . . ?
B1 B2 H2A 125.6 . . ?
B1 B2 H2B 116.7 . . ?
B1 B2 B3 61.6(3) . . ?
H1C B2 H2A 104.1 . . ?
H1C B2 H2B 108.6 . . ?
H2A B2 H2B 116.4 . . ?
B3 B2 H1C 107.3 . . ?
B3 B2 H2A 105.8 . . ?
B3 B2 H2B 113.9 . . ?
N1 B3 B1 114.1(3) . . ?
N1 B3 B2 117.5(3) . . ?
N1 B3 H3A 107.6 . . ?
N1 B3 H3B 101.7 . . ?
B1 B3 H3A 91.4 . . ?
B1 B3 H3B 129.2 . . ?
B2 B3 B1 57.1(3) . . ?
B2 B3 H3A 132.2 . . ?
B2 B3 H3B 75.0 . . ?
H3A B3 H3B 111.4 . . ?

loop_
_geom_bond_atom_site_label_1
_geom_bond_atom_site_label_2
_geom_bond_distance
_geom_bond_site_symmetry_2
_geom_bond_publ_flag
Br1 C6 1.893(4) . ?
N1 C1 1.322(4) . ?
N1 C9 1.368(3) . ?
N1 B3 1.597(4) . ?
C1 H1 0.9300 . ?
C1 C2 1.403(4) . ?
C2 C3 1.410(4) . ?
C2 C7 1.417(4) . ?
C3 H3 0.9300 . ?
C3 C4 1.386(6) . ?
C4 H4 0.9300 . ?
C4 C5 1.391(6) . ?
C5 H5 0.9300 . ?
C5 C6 1.365(5) . ?
C6 C7 1.419(4) . ?
C7 C8 1.402(4) . ?
C8 H8 0.9300 . ?
C8 C9 1.352(5) . ?
C9 H9 0.9300 . ?
B1 H1A 1.1285 . ?
B1 H1B 1.1597 . ?
B1 B2 1.720(8) . ?
B1 H1C 1.2613 . ?
B1 B3 1.802(6) . ?
B2 H1C 1.2529 . ?
B2 H2A 1.0531 . ?
B2 H2B 1.0365 . ?
B2 B3 1.796(6) . ?
B3 H3A 1.1016 . ?
B3 H3B 1.2303 . ?

loop_
_geom_torsion_atom_site_label_1
_geom_torsion_atom_site_label_2
_geom_torsion_atom_site_label_3
_geom_torsion_atom_site_label_4
_geom_torsion
_geom_torsion_site_symmetry_1
_geom_torsion_site_symmetry_2
_geom_torsion_site_symmetry_3
_geom_torsion_site_symmetry_4
_geom_torsion_publ_flag
Br1 C6 C7 C2 178.6(2) . . . . ?
Br1 C6 C7 C8 -1.0(4) . . . . ?
N1 C1 C2 C3 -179.7(3) . . . . ?
N1 C1 C2 C7 -0.5(4) . . . . ?
C1 N1 C9 C8 2.3(5) . . . . ?
C1 N1 B3 B1 -142.2(3) . . . . ?
C1 N1 B3 B2 153.8(3) . . . . ?
C1 C2 C3 C4 178.7(3) . . . . ?
C1 C2 C7 C6 -178.2(3) . . . . ?
C1 C2 C7 C8 1.5(4) . . . . ?
C2 C3 C4 C5 -0.7(6) . . . . ?
C2 C7 C8 C9 -0.7(4) . . . . ?
C3 C2 C7 C6 1.0(4) . . . . ?
C3 C2 C7 C8 -179.3(3) . . . . ?
C3 C4 C5 C6 1.3(6) . . . . ?
C4 C5 C6 Br1 -179.7(3) . . . . ?
C4 C5 C6 C7 -0.7(5) . . . . ?
C5 C6 C7 C2 -0.5(4) . . . . ?
C5 C6 C7 C8 179.9(3) . . . . ?
C6 C7 C8 C9 179.0(3) . . . . ?
C7 C2 C3 C4 -0.5(5) . . . . ?
C7 C8 C9 N1 -1.3(5) . . . . ?
C9 N1 C1 C2 -1.4(5) . . . . ?
C9 N1 B3 B1 37.8(5) . . . . ?
C9 N1 B3 B2 -26.2(5) . . . . ?
B1 B2 B3 N1 102.2(4) . . . . ?
B2 B1 B3 N1 -108.3(3) . . . . ?
B3 N1 C1 C2 178.6(3) . . . . ?
B3 N1 C9 C8 -177.6(3) . . . . ?
